data_1551289
loop_
_publ_author_name
'Kraemer, Tobias'
'Tuna, Floriana'
'Pike, Sebastian D.'

_publ_section_title
;
 Photo-redox reactivity of titanium-oxo clusters: mechanistic insight into
 a two-electron intramolecular process, and structural characterisation of
 mixed-valent Ti(III)/Ti(IV) products
;
_journal_name_full 'Chemical Science'
_journal_paper_doi 10.1039/C9SC01241A
_journal_year 2019
_chemical_compound_source 'Uni. Cam, Chem dept, lab 301'
_chemical_formula_moiety 'C81 H99 O17 P5 Ti3'
_chemical_formula_sum 'C81 H99 O17 P5 Ti3'
_chemical_formula_weight 1643.23
_chemical_name_systematic Ti3(OiPr)7(Ph2PO2)5
_space_group_IT_number 2
_space_group_name_Hall '-P 1'
_space_group_name_H-M_alt 'P -1'
_symmetry_cell_setting triclinic
_symmetry_space_group_name_Hall '-P 1'
_symmetry_space_group_name_H-M 'P -1'
_atom_sites_solution_hydrogens difmap
_atom_sites_solution_primary other
_audit_creation_method CRYSTALS_ver_14.61
_audit_update_record
;
2019-03-09 deposited with the CCDC.    2019-06-06 downloaded from the CCDC.
;
_cell_angle_alpha 95.0910(17)
_cell_angle_beta 101.4601(17)
_cell_angle_gamma 103.3116(17)
_cell_formula_units_Z 2
_cell_length_a 12.4678(3)
_cell_length_b 17.6542(5)
_cell_length_c 20.1669(5)
_cell_measurement_reflns_used 217641
_cell_measurement_temperature 180
_cell_measurement_theta_max 67
_cell_measurement_theta_min 2
_cell_volume 4191.23(19)
_computing_cell_refinement 'Apex2 (Bruker AXS, 2006)'
_computing_data_collection 'Apex2 (Bruker AXS, 2006)'
_computing_data_reduction 'Apex2 (Bruker AXS, 2006)'
_computing_molecular_graphics 'CAMERON (Watkin et al., 1996)'
_computing_publication_material 'CRYSTALS (Betteridge et al., 2003)'
_computing_structure_refinement 'CRYSTALS (Betteridge et al., 2003)'
_computing_structure_solution 'Superflip (Palatinus & Chapuis, 2007)'
_diffrn_ambient_temperature 180
_diffrn_measured_fraction_theta_full 0.995
_diffrn_measured_fraction_theta_max 0.995
_diffrn_measurement_device Area
_diffrn_measurement_device_type 'Bruker Kappa Apex2'
_diffrn_measurement_method \w/2\q
_diffrn_radiation_monochromator graphite
_diffrn_radiation_type 'Cu K\a'
_diffrn_radiation_wavelength 1.54178
_diffrn_reflns_av_R_equivalents 0.161
_diffrn_reflns_limit_h_max 14
_diffrn_reflns_limit_h_min -14
_diffrn_reflns_limit_k_max 21
_diffrn_reflns_limit_k_min -21
_diffrn_reflns_limit_l_max 24
_diffrn_reflns_limit_l_min -24
_diffrn_reflns_number 213647
_diffrn_reflns_theta_full 67.127
_diffrn_reflns_theta_max 67.127
_diffrn_reflns_theta_min 2.258
_diffrn_standards_number 0
_exptl_absorpt_coefficient_mu 3.799
_exptl_absorpt_correction_T_max 0.93
_exptl_absorpt_correction_T_min 0.89
_exptl_absorpt_correction_type multi-scan
_exptl_absorpt_process_details 'SADABS (Siemens, 1996)'
_exptl_crystal_colour colourless
_exptl_crystal_density_diffrn 1.302
_exptl_crystal_density_method 'not measured'
_exptl_crystal_description needle
_exptl_crystal_F_000 1724
_exptl_crystal_size_max 0.100
_exptl_crystal_size_mid 0.030
_exptl_crystal_size_min 0.020
_refine_diff_density_max 0.98
_refine_diff_density_min -0.98
_refine_ls_extinction_method None
_refine_ls_goodness_of_fit_ref 0.9600
_refine_ls_hydrogen_treatment constr
_refine_ls_matrix_type full
_refine_ls_number_parameters 1117
_refine_ls_number_reflns 13525
_refine_ls_number_restraints 2167
_refine_ls_R_factor_all 0.1313
_refine_ls_R_factor_gt 0.0764
_refine_ls_shift/su_max 0.0080503
_refine_ls_shift/su_mean 0.0002206
_refine_ls_structure_factor_coef Fsqd
_refine_ls_weighting_details
;
 Method= Modified Sheldrick 
 w=1/[\s^2^(F^2^) + ( 0.00P)^2^ +27.36P] 
 ,where P=(max(Fo^2^,0) + 2Fc^2^)/3 
;
_refine_ls_weighting_scheme calc
_refine_ls_wR_factor_all 0.1651
_refine_ls_wR_factor_gt 0.1379
_refine_ls_wR_factor_ref 0.1641
_reflns_limit_h_max 14
_reflns_limit_h_min -14
_reflns_limit_k_max 20
_reflns_limit_k_min -21
_reflns_limit_l_max 24
_reflns_limit_l_min 0
_reflns_number_gt 8119
_reflns_number_total 14905
_reflns_threshold_expression I>2.0\s(I)
_oxford_diffrn_Wilson_B_factor 2.47
_oxford_diffrn_Wilson_scale 191.70
_oxford_refine_ls_r_factor_ref 0.1309
_oxford_refine_ls_scale 0.080813(15)
_oxford_reflns_number_all 13541
_oxford_reflns_threshold_expression_ref I>-3.0\s(I)
_oxford_structure_analysis_title 'SP_B2_0016 in P-1'
_cod_data_source_file c9sc01241a2.cif
_cod_data_source_block 3
_cod_depositor_comments
;
The following automatic conversions were performed:

'_atom_sites_solution_primary' value 'Other' changed to 'other'
according to
/home/data/users/saulius/crontab/automatic-downloads/rss-feeds/RSC/lib/dictionaries/cif_core.dic
dictionary named 'cif_core.dic' version 2.4.2 from 2011-04-26.

'_exptl_absorpt_correction_type' value 'Multi-scan' changed to
'multi-scan' according to
/home/data/users/saulius/crontab/automatic-downloads/rss-feeds/RSC/lib/dictionaries/cif_core.dic
dictionary named 'cif_core.dic' version 2.4.2 from 2011-04-26.

Automatic conversion script
Id: cif_fix_values 4973 2017-02-22 13:04:09Z antanas 
;
_cod_original_cell_volume 4191.23(10)
_cod_original_sg_symbol_H-M 'P -1 '
_cod_database_code 1551289

loop_
_symmetry_equiv_pos_as_xyz
x,y,z
-x,-y,-z

loop_
_atom_site_label
_atom_site_type_symbol
_atom_site_fract_x
_atom_site_fract_y
_atom_site_fract_z
_atom_site_U_iso_or_equiv
_atom_site_occupancy
_atom_site_adp_type
_atom_site_refinement_flags_posn
_atom_site_disorder_assembly
_atom_site_disorder_group
C1 C 0.4335(6) 0.5183(4) 0.8726(3) 0.0489 1.0000 Uani . . .
C2 C 0.5326(7) 0.5649(5) 0.9101(4) 0.0765 1.0000 Uani . . .
C3 C 0.6164(8) 0.5316(6) 0.9418(4) 0.0902 1.0000 Uani . . .
C4 C 0.5986(8) 0.4518(6) 0.9362(4) 0.0829 1.0000 Uani . . .
C5 C 0.5021(8) 0.4066(5) 0.8983(5) 0.0918 1.0000 Uani . . .
C6 C 0.4162(7) 0.4377(4) 0.8660(4) 0.0766 1.0000 Uani . . .
C7 C 0.2477(5) 0.5827(4) 0.8942(3) 0.0490 1.0000 Uani . . .
C8 C 0.1752(8) 0.5215(6) 0.9139(5) 0.0997 1.0000 Uani . . .
C9 C 0.1197(9) 0.5372(7) 0.9638(6) 0.1234 1.0000 Uani . . .
C10 C 0.1321(8) 0.6147(7) 0.9917(5) 0.1000 1.0000 Uani . . .
C11 C 0.2065(8) 0.6737(5) 0.9746(5) 0.0898 1.0000 Uani . . .
C12 C 0.2640(7) 0.6570(5) 0.9251(4) 0.0725 1.0000 Uani . . .
C13 C 0.3907(5) 0.4774(3) 0.6647(3) 0.0350 1.0000 Uani . . .
C14 C 0.3682(5) 0.3961(3) 0.6451(3) 0.0460 1.0000 Uani . . .
C15 C 0.4456(6) 0.3554(4) 0.6711(4) 0.0579 1.0000 Uani . . .
C16 C 0.5446(6) 0.3946(4) 0.7158(4) 0.0624 1.0000 Uani . . .
C17 C 0.5680(6) 0.4749(4) 0.7351(4) 0.0585 1.0000 Uani . . .
C18 C 0.4912(5) 0.5156(4) 0.7091(3) 0.0461 1.0000 Uani . . .
C19 C 0.2744(5) 0.5251(3) 0.5434(3) 0.0368 1.0000 Uani . . .
C20 C 0.3724(6) 0.5456(4) 0.5191(3) 0.0550 1.0000 Uani . . .
C21 C 0.3664(8) 0.5449(5) 0.4499(4) 0.0685 1.0000 Uani . . .
C22 C 0.2639(9) 0.5263(5) 0.4053(4) 0.0823 1.0000 Uani . . .
C23 C 0.1656(8) 0.5089(5) 0.4284(4) 0.0846 1.0000 Uani . . .
C24 C 0.1707(7) 0.5065(4) 0.4974(4) 0.0663 1.0000 Uani . . .
C25 C 0.3012(5) 0.9002(3) 0.8537(3) 0.0408 1.0000 Uani . . .
C26 C 0.1994(6) 0.8461(4) 0.8537(4) 0.0580 1.0000 Uani . . .
C27 C 0.1009(7) 0.8690(5) 0.8494(4) 0.0655 1.0000 Uani . . .
C28 C 0.1007(8) 0.9451(6) 0.8448(4) 0.0825 1.0000 Uani . . .
C29 C 0.1969(9) 0.9986(6) 0.8433(5) 0.0958 1.0000 Uani . . .
C30 C 0.2976(7) 0.9767(4) 0.8485(4) 0.0701 1.0000 Uani . . .
C31 C 0.4757(5) 0.8476(3) 0.9413(3) 0.0388 1.0000 Uani . . .
C32 C 0.4454(6) 0.8792(4) 0.9979(3) 0.0556 1.0000 Uani . . .
C33 C 0.4872(7) 0.8615(5) 1.0623(4) 0.0739 1.0000 Uani . . .
C34 C 0.5589(7) 0.8130(5) 1.0699(4) 0.0731 1.0000 Uani . . .
C35 C 0.5905(7) 0.7823(4) 1.0151(4) 0.0670 1.0000 Uani . . .
C36 C 0.5496(6) 0.7995(4) 0.9516(3) 0.0548 1.0000 Uani . . .
C37 C 0.7322(5) 0.7585(3) 0.8188(3) 0.0368 1.0000 Uani . . .
C38 C 0.7874(6) 0.8180(4) 0.8705(4) 0.0610 1.0000 Uani . . .
C39 C 0.8597(7) 0.8055(5) 0.9283(4) 0.0748 1.0000 Uani . . .
C40 C 0.8781(7) 0.7338(5) 0.9325(4) 0.0695 1.0000 Uani . . .
C41 C 0.8285(8) 0.6749(5) 0.8815(5) 0.0957 1.0000 Uani . . .
C42 C 0.7547(8) 0.6862(4) 0.8246(4) 0.0836 1.0000 Uani . . .
C49 C 0.4409(5) 0.8426(3) 0.5722(3) 0.0412 1.0000 Uani . . .
C50 C 0.5131(7) 0.9050(5) 0.5551(4) 0.0673 1.0000 Uani . . .
C51 C 0.5521(8) 0.8965(5) 0.4963(4) 0.0850 1.0000 Uani . . .
C52 C 0.5204(9) 0.8273(6) 0.4552(4) 0.0964 1.0000 Uani . . .
C53 C 0.4477(11) 0.7650(5) 0.4707(5) 0.1290 1.0000 Uani . . .
C54 C 0.4062(9) 0.7729(4) 0.5297(4) 0.0951 1.0000 Uani . . .
C55 C 0.2588(5) 0.8893(3) 0.6203(3) 0.0359 1.0000 Uani . . .
C56 C 0.2330(6) 0.9199(4) 0.5609(4) 0.0590 1.0000 Uani . . .
C57 C 0.1415(7) 0.9533(6) 0.5475(4) 0.0887 1.0000 Uani . . .
C58 C 0.0756(7) 0.9543(5) 0.5925(4) 0.0809 1.0000 Uani . . .
C59 C 0.0971(6) 0.9238(5) 0.6508(4) 0.0735 1.0000 Uani . . .
C60 C 0.1869(6) 0.8905(4) 0.6652(4) 0.0598 1.0000 Uani . . .
C70 C 0.0931(6) 0.6537(5) 0.6980(4) 0.0739 1.0000 Uani . . .
C71 C 0.0144(6) 0.6709(6) 0.7377(5) 0.1016 1.0000 Uani . . .
C72 C 0.0742(6) 0.6690(5) 0.6258(4) 0.0702 1.0000 Uani . . .
C73 C 0.7634(6) 1.0529(4) 0.9043(3) 0.0621 1.0000 Uani . . .
C74 C 0.7974(10) 1.0116(5) 0.9625(4) 0.1147 1.0000 Uani . . .
C75 C 0.8519(9) 1.1258(5) 0.9057(5) 0.1268 1.0000 Uani . . .
C76 C 0.7845(6) 1.0578(5) 0.6998(4) 0.0667 1.0000 Uani . . .
C77 C 0.7710(8) 1.0829(6) 0.6302(5) 0.1174 1.0000 Uani . . .
C78 C 0.8865(8) 1.0321(7) 0.7196(6) 0.1149 1.0000 Uani . . .
C79 C 0.5274(6) 1.1095(4) 0.7315(4) 0.0578 1.0000 Uani . . .
C80 C 0.4038(7) 1.1026(5) 0.7223(4) 0.0732 1.0000 Uani . . .
C81 C 0.5938(8) 1.1924(4) 0.7531(6) 0.1146 1.0000 Uani . . .
O1 O 0.2438(4) 0.4992(2) 0.7757(2) 0.0511 1.0000 Uani . . .
O2 O 0.3805(3) 0.6360(2) 0.80950(19) 0.0383 1.0000 Uani . . .
O3 O 0.1712(3) 0.4805(2) 0.64238(19) 0.0384 1.0000 Uani . . .
O4 O 0.3267(3) 0.6123(2) 0.66626(19) 0.0352 1.0000 Uani . . .
O5 O 0.3976(3) 0.7919(2) 0.81080(19) 0.0411 1.0000 Uani . . .
O6 O 0.5190(3) 0.9337(2) 0.84195(19) 0.0417 1.0000 Uani . . .
O7 O 0.5209(3) 0.7171(2) 0.7388(2) 0.0374 1.0000 Uani . . .
O8 O 0.6366(3) 0.8614(2) 0.7582(2) 0.0395 1.0000 Uani . . .
O9 O 0.3508(3) 0.7763(2) 0.66885(19) 0.0388 1.0000 Uani . . .
O10 O 0.4641(3) 0.9210(2) 0.69818(19) 0.0381 1.0000 Uani . . .
O14 O 0.2073(3) 0.6871(2) 0.7331(2) 0.0436 1.0000 Uani . . .
O15 O 0.7389(3) 1.0046(2) 0.84157(19) 0.0420 1.0000 Uani . . .
O16 O 0.6871(3) 1.0012(2) 0.7030(2) 0.0451 1.0000 Uani . . .
O17 O 0.5645(4) 1.0631(2) 0.7799(2) 0.0462 1.0000 Uani . . .
P1 P 0.32373(14) 0.56022(9) 0.83148(8) 0.0404 1.0000 Uani . . .
P2 P 0.28476(12) 0.52743(8) 0.63382(7) 0.0324 1.0000 Uani . . .
P3 P 0.42917(14) 0.86980(8) 0.85706(7) 0.0356 1.0000 Uani . . .
P4 P 0.63364(12) 0.77623(8) 0.74710(7) 0.0310 1.0000 Uani D . .
P5 P 0.38468(13) 0.85648(8) 0.64624(7) 0.0320 1.0000 Uani . . .
Ti1 Ti 0.11793(10) 0.41534(7) 0.71487(6) 0.0463 1.0000 Uani . . .
Ti2 Ti 0.35386(9) 0.70505(6) 0.73800(5) 0.0280 1.0000 Uani . . .
Ti3 Ti 0.61429(9) 0.97366(5) 0.77083(5) 0.0307 1.0000 Uani . . .
C430 C 0.6843(5) 0.7518(7) 0.6725(4) 0.0433 0.4448 Uani D 1 1
C431 C 0.6866(9) 0.7589(2) 0.6716(4) 0.0376 0.5552 Uani D 1 2
C480 C 0.6132(7) 0.7010(8) 0.6169(4) 0.0549 0.4448 Uani D 1 1
C481 C 0.6720(10) 0.6831(3) 0.6401(4) 0.0484 0.5552 Uani D 1 2
C440 C 0.7380(10) 0.8211(3) 0.6421(5) 0.0548 0.5552 Uani D 1 2
C441 C 0.7942(6) 0.7858(8) 0.6685(5) 0.0586 0.4448 Uani D 1 1
C470 C 0.6510(9) 0.6849(9) 0.5581(4) 0.0688 0.4448 Uani D 1 1
C471 C 0.7097(10) 0.6701(4) 0.5809(5) 0.0585 0.5552 Uani D 1 2
C450 C 0.7755(11) 0.8077(4) 0.5828(5) 0.0667 0.5552 Uani D 1 2
C451 C 0.8323(8) 0.7682(9) 0.6101(6) 0.0701 0.4448 Uani D 1 1
C460 C 0.7642(11) 0.7327(5) 0.5553(5) 0.0683 0.5552 Uani D 1 2
C461 C 0.7608(10) 0.7163(9) 0.5575(5) 0.0760 0.4448 Uani D 1 1
O120 O 0.0026(15) 0.3595(13) 0.6462(8) 0.0950 0.2819 Uani D 2 2
O121 O 0.0696(6) 0.3330(3) 0.6487(3) 0.0687 0.7181 Uani D 2 1
C640 C 0.0359(6) 0.2965(3) 0.5802(3) 0.0808 0.7181 Uani D 2 1
C641 C -0.0474(14) 0.3284(10) 0.5770(7) 0.1008 0.2819 Uani D 2 2
C650 C -0.0874(8) 0.2882(6) 0.5534(5) 0.0944 0.7181 Uani D 2 1
C651 C -0.1704(13) 0.2917(17) 0.5685(12) 0.1036 0.2819 Uani D 2 2
C660 C 0.0684(8) 0.2203(5) 0.5739(5) 0.0887 0.7181 Uani D 2 1
C661 C 0.0149(18) 0.2735(17) 0.5516(12) 0.1021 0.2819 Uani D 2 2
C620 C 0.1965(18) 0.2257(10) 0.7252(11) 0.1292 0.3949 Uani D 3 2
C621 C 0.2205(10) 0.2362(6) 0.7711(6) 0.0758 0.6051 Uani D 3 1
C630 C 0.0955(11) 0.2549(7) 0.8505(6) 0.0839 0.6051 Uani D 3 1
C631 C 0.1463(18) 0.2536(12) 0.8370(11) 0.1294 0.3949 Uani D 3 2
C610 C 0.1250(6) 0.2696(5) 0.7839(4) 0.0710 0.6051 Uani D 3 1
C611 C 0.1307(11) 0.2667(8) 0.7639(10) 0.1268 0.3949 Uani D 3 2
O110 O 0.1503(10) 0.3510(5) 0.7795(5) 0.0566 0.6051 Uani D 3 1
O111 O 0.159(2) 0.3483(9) 0.7594(12) 0.1258 0.3949 Uani D 3 2
O130 O 0.0006(8) 0.4438(6) 0.7367(7) 0.0562 0.5985 Uani D 4 2
O131 O 0.007(2) 0.4408(15) 0.7382(17) 0.1406 0.4015 Uani D 4 1
C670 C -0.0816(6) 0.4115(5) 0.7734(5) 0.0712 0.5985 Uani D 4 2
C671 C -0.0461(13) 0.4297(11) 0.7938(11) 0.1468 0.4015 Uani D 4 1
C690 C -0.104(2) 0.4932(12) 0.8049(19) 0.1456 0.4015 Uani D 4 1
C691 C -0.1324(10) 0.4734(7) 0.7989(8) 0.0794 0.5985 Uani D 4 2
C680 C -0.1664(9) 0.3430(6) 0.7308(7) 0.0866 0.5985 Uani D 4 2
C681 C -0.1230(19) 0.3491(11) 0.7831(15) 0.1457 0.4015 Uani D 4 1
H21 H 0.5443 0.6194 0.9145 0.0942 1.0000 Uiso R . .
H31 H 0.6857 0.5641 0.9665 0.1063 1.0000 Uiso R . .
H41 H 0.6534 0.4287 0.9582 0.1021 1.0000 Uiso R . .
H51 H 0.4919 0.3520 0.8927 0.1113 1.0000 Uiso R . .
H61 H 0.3479 0.4050 0.8405 0.0952 1.0000 Uiso R . .
H81 H 0.1661 0.4698 0.8938 0.1233 1.0000 Uiso R . .
H91 H 0.0723 0.4963 0.9785 0.1441 1.0000 Uiso R . .
H101 H 0.0882 0.6255 1.0218 0.1183 1.0000 Uiso R . .
H111 H 0.2193 0.7252 0.9955 0.1083 1.0000 Uiso R . .
H121 H 0.3157 0.6975 0.9126 0.0893 1.0000 Uiso R . .
H141 H 0.3002 0.3695 0.6148 0.0565 1.0000 Uiso R . .
H151 H 0.4310 0.3011 0.6580 0.0730 1.0000 Uiso R . .
H161 H 0.5971 0.3669 0.7330 0.0751 1.0000 Uiso R . .
H171 H 0.6355 0.5019 0.7657 0.0713 1.0000 Uiso R . .
H181 H 0.5084 0.5700 0.7220 0.0553 1.0000 Uiso R . .
H201 H 0.4424 0.5593 0.5501 0.0683 1.0000 Uiso R . .
H211 H 0.4326 0.5572 0.4339 0.0844 1.0000 Uiso R . .
H221 H 0.2600 0.5251 0.3584 0.1002 1.0000 Uiso R . .
H231 H 0.0950 0.4993 0.3976 0.1011 1.0000 Uiso R . .
H241 H 0.1040 0.4924 0.5135 0.0793 1.0000 Uiso R . .
H261 H 0.1990 0.7931 0.8559 0.0693 1.0000 Uiso R . .
H271 H 0.0340 0.8327 0.8502 0.0804 1.0000 Uiso R . .
H281 H 0.0336 0.9603 0.8421 0.0991 1.0000 Uiso R . .
H291 H 0.1952 1.0502 0.8390 0.1133 1.0000 Uiso R . .
H301 H 0.3645 1.0141 0.8487 0.0861 1.0000 Uiso R . .
H321 H 0.3973 0.9131 0.9919 0.0661 1.0000 Uiso R . .
H331 H 0.4664 0.8827 1.1007 0.0890 1.0000 Uiso R . .
H341 H 0.5864 0.8006 1.1133 0.0852 1.0000 Uiso R . .
H351 H 0.6404 0.7499 1.0208 0.0832 1.0000 Uiso R . .
H361 H 0.5709 0.7786 0.9141 0.0663 1.0000 Uiso R . .
H381 H 0.7759 0.8679 0.8669 0.0734 1.0000 Uiso R . .
H391 H 0.8948 0.8463 0.9640 0.0903 1.0000 Uiso R . .
H401 H 0.9262 0.7248 0.9711 0.0853 1.0000 Uiso R . .
H411 H 0.8438 0.6259 0.8846 0.1093 1.0000 Uiso R . .
H421 H 0.7205 0.6445 0.7890 0.0982 1.0000 Uiso R . .
H501 H 0.5354 0.9533 0.5836 0.0794 1.0000 Uiso R . .
H511 H 0.6014 0.9396 0.4850 0.0990 1.0000 Uiso R . .
H521 H 0.5489 0.8219 0.4159 0.1092 1.0000 Uiso R . .
H531 H 0.4250 0.7171 0.4419 0.1471 1.0000 Uiso R . .
H541 H 0.3547 0.7308 0.5399 0.1142 1.0000 Uiso R . .
H561 H 0.2776 0.9178 0.5288 0.0713 1.0000 Uiso R . .
H571 H 0.1259 0.9746 0.5070 0.1051 1.0000 Uiso R . .
H581 H 0.0143 0.9764 0.5835 0.0952 1.0000 Uiso R . .
H591 H 0.0511 0.9257 0.6818 0.0874 1.0000 Uiso R . .
H601 H 0.2015 0.8682 0.7057 0.0714 1.0000 Uiso R . .
H701 H 0.0822 0.5960 0.6960 0.0915 1.0000 Uiso R . .
H711 H 0.0353 0.6588 0.7835 0.1540 1.0000 Uiso R . .
H712 H 0.0194 0.7263 0.7392 0.1541 1.0000 Uiso R . .
H713 H -0.0618 0.6416 0.7163 0.1539 1.0000 Uiso R . .
H722 H 0.1246 0.6488 0.6025 0.1062 1.0000 Uiso R . .
H721 H 0.0892 0.7255 0.6261 0.1060 1.0000 Uiso R . .
H723 H -0.0031 0.6450 0.6022 0.1060 1.0000 Uiso R . .
H731 H 0.6948 1.0688 0.9096 0.0795 1.0000 Uiso R . .
H741 H 0.7354 0.9680 0.9639 0.1651 1.0000 Uiso R . .
H742 H 0.8183 1.0479 1.0042 0.1650 1.0000 Uiso R . .
H743 H 0.8618 0.9930 0.9552 0.1650 1.0000 Uiso R . .
H752 H 0.8245 1.1557 0.8714 0.1890 1.0000 Uiso R . .
H751 H 0.8711 1.1570 0.9498 0.1890 1.0000 Uiso R . .
H753 H 0.9172 1.1102 0.8963 0.1891 1.0000 Uiso R . .
H761 H 0.7907 1.1050 0.7322 0.0804 1.0000 Uiso R . .
H771 H 0.7050 1.1036 0.6204 0.1700 1.0000 Uiso R . .
H772 H 0.8378 1.1222 0.6285 0.1701 1.0000 Uiso R . .
H773 H 0.7616 1.0364 0.5980 0.1702 1.0000 Uiso R . .
H781 H 0.8889 1.0147 0.7639 0.1621 1.0000 Uiso R . .
H783 H 0.9510 1.0757 0.7217 0.1620 1.0000 Uiso R . .
H782 H 0.8835 0.9892 0.6853 0.1621 1.0000 Uiso R . .
H791 H 0.5409 1.0902 0.6872 0.0731 1.0000 Uiso R . .
H803 H 0.3632 1.0483 0.7070 0.1082 1.0000 Uiso R . .
H802 H 0.3913 1.1200 0.7662 0.1080 1.0000 Uiso R . .
H801 H 0.3806 1.1354 0.6891 0.1080 1.0000 Uiso R . .
H811 H 0.6733 1.1948 0.7650 0.1629 1.0000 Uiso R . .
H813 H 0.5711 1.2130 0.7925 0.1629 1.0000 Uiso R . .
H812 H 0.5788 1.2226 0.7164 0.1630 1.0000 Uiso R . .
H4801 H 0.5397 0.6765 0.6195 0.0711 0.4448 Uiso R 1 1
H4811 H 0.6382 0.6405 0.6594 0.0611 0.5552 Uiso R 1 2
H4401 H 0.7479 0.8724 0.6626 0.0669 0.5552 Uiso R 1 2
H4411 H 0.8430 0.8200 0.7059 0.0721 0.4448 Uiso R 1 1
H4701 H 0.6019 0.6524 0.5201 0.0840 0.4448 Uiso R 1 1
H4711 H 0.6974 0.6191 0.5590 0.0711 0.5552 Uiso R 1 2
H4501 H 0.8081 0.8498 0.5625 0.0791 0.5552 Uiso R 1 2
H4511 H 0.9056 0.7925 0.6071 0.0850 0.4448 Uiso R 1 1
H4601 H 0.7939 0.7238 0.5173 0.0822 0.5552 Uiso R 1 2
H4611 H 0.7874 0.7024 0.5194 0.0921 0.4448 Uiso R 1 1
H6401 H 0.0760 0.3313 0.5528 0.0970 0.7181 Uiso R 2 1
H6411 H -0.0388 0.3714 0.5493 0.1310 0.2819 Uiso R 2 2
H6501 H -0.1136 0.2600 0.5078 0.1390 0.7181 Uiso R 2 1
H6503 H -0.1273 0.2598 0.5838 0.1390 0.7181 Uiso R 2 1
H6502 H -0.0995 0.3402 0.5538 0.1391 0.7181 Uiso R 2 1
H6511 H -0.2126 0.2932 0.5233 0.1660 0.2819 Uiso R 2 2
H6513 H -0.1943 0.3225 0.6017 0.1660 0.2819 Uiso R 2 2
H6512 H -0.1833 0.2382 0.5777 0.1660 0.2819 Uiso R 2 2
H6601 H 0.0423 0.1918 0.5281 0.1311 0.7181 Uiso R 2 1
H6602 H 0.0363 0.1885 0.6049 0.1311 0.7181 Uiso R 2 1
H6603 H 0.1500 0.2317 0.5873 0.1311 0.7181 Uiso R 2 1
H6611 H 0.0081 0.2700 0.5030 0.1660 0.2819 Uiso R 2 2
H6613 H -0.0157 0.2226 0.5631 0.1660 0.2819 Uiso R 2 2
H6612 H 0.0930 0.2925 0.5749 0.1660 0.2819 Uiso R 2 2
H6201 H 0.1791 0.2388 0.6760 0.1780 0.3949 Uiso R 3 2
H6203 H 0.2776 0.2574 0.7472 0.1780 0.3949 Uiso R 3 2
H6202 H 0.1779 0.1747 0.7300 0.1780 0.3949 Uiso R 3 2
H6211 H 0.2406 0.2523 0.7298 0.1111 0.6051 Uiso R 3 1
H6212 H 0.2831 0.2585 0.8095 0.1108 0.6051 Uiso R 3 1
H6213 H 0.2024 0.1798 0.7677 0.1110 0.6051 Uiso R 3 1
H6302 H 0.0145 0.2460 0.8422 0.1351 0.6051 Uiso R 3 1
H6301 H 0.1316 0.3012 0.8839 0.1350 0.6051 Uiso R 3 1
H6303 H 0.1179 0.2096 0.8660 0.1351 0.6051 Uiso R 3 1
H6312 H 0.1264 0.2976 0.8590 0.1771 0.3949 Uiso R 3 2
H6311 H 0.2229 0.2535 0.8572 0.1770 0.3949 Uiso R 3 2
H6313 H 0.0958 0.2048 0.8408 0.1771 0.3949 Uiso R 3 2
H6101 H 0.0606 0.2440 0.7459 0.0891 0.6051 Uiso R 3 1
H6111 H 0.0513 0.2449 0.7399 0.1341 0.3949 Uiso R 3 2
H6701 H -0.0424 0.3913 0.8128 0.1005 0.5985 Uiso R 4 2
H6711 H 0.0131 0.4366 0.8359 0.1561 0.4015 Uiso R 4 1
H6903 H -0.1503 0.4861 0.8380 0.1940 0.4015 Uiso R 4 1
H6902 H -0.0470 0.5421 0.8185 0.1940 0.4015 Uiso R 4 1
H6901 H -0.1507 0.4937 0.7608 0.1941 0.4015 Uiso R 4 1
H6911 H -0.1743 0.4546 0.8320 0.1300 0.5985 Uiso R 4 2
H6913 H -0.0718 0.5190 0.8199 0.1301 0.5985 Uiso R 4 2
H6912 H -0.1822 0.4861 0.7610 0.1302 0.5985 Uiso R 4 2
H6801 H -0.2144 0.3153 0.7577 0.1432 0.5985 Uiso R 4 2
H6803 H -0.2108 0.3615 0.6936 0.1430 0.5985 Uiso R 4 2
H6802 H -0.1247 0.3088 0.7135 0.1432 0.5985 Uiso R 4 2
H6811 H -0.1971 0.3540 0.7976 0.1920 0.4015 Uiso R 4 1
H6812 H -0.0796 0.3168 0.8144 0.1920 0.4015 Uiso R 4 1
H6813 H -0.1375 0.3267 0.7317 0.1920 0.4015 Uiso R 4 1

loop_
_atom_site_aniso_label
_atom_site_aniso_U_11
_atom_site_aniso_U_22
_atom_site_aniso_U_33
_atom_site_aniso_U_23
_atom_site_aniso_U_13
_atom_site_aniso_U_12
C1 0.056(4) 0.050(4) 0.040(4) 0.018(3) 0.008(3) 0.011(3)
C2 0.074(4) 0.068(4) 0.075(5) 0.001(4) -0.024(4) 0.030(4)
C3 0.084(5) 0.101(6) 0.075(5) 0.005(5) -0.024(4) 0.040(4)
C4 0.096(5) 0.105(6) 0.065(5) 0.037(4) 0.010(4) 0.055(5)
C5 0.106(5) 0.065(5) 0.116(6) 0.050(4) 0.013(5) 0.040(4)
C6 0.080(4) 0.058(4) 0.093(5) 0.042(4) 0.009(4) 0.015(4)
C7 0.044(3) 0.061(4) 0.041(4) 0.020(3) 0.008(3) 0.009(3)
C8 0.093(5) 0.105(6) 0.081(5) 0.001(5) 0.047(4) -0.035(5)
C9 0.101(5) 0.136(7) 0.127(6) 0.008(6) 0.076(5) -0.022(5)
C10 0.078(4) 0.139(6) 0.110(6) 0.035(5) 0.066(4) 0.036(5)
C11 0.123(5) 0.082(5) 0.099(5) 0.028(4) 0.062(5) 0.057(4)
C12 0.102(5) 0.066(4) 0.077(5) 0.038(4) 0.052(4) 0.039(4)
C13 0.041(3) 0.027(3) 0.039(3) 0.008(2) 0.012(3) 0.011(2)
C14 0.043(3) 0.034(3) 0.057(4) 0.000(3) 0.011(3) 0.005(3)
C15 0.058(4) 0.035(3) 0.084(5) 0.014(3) 0.016(4) 0.017(3)
C16 0.061(4) 0.055(4) 0.087(5) 0.025(4) 0.024(4) 0.035(3)
C17 0.051(4) 0.049(4) 0.074(5) 0.004(3) 0.001(3) 0.021(3)
C18 0.040(3) 0.036(3) 0.063(4) 0.007(3) 0.008(3) 0.013(3)
C19 0.048(3) 0.026(3) 0.034(3) 0.002(2) 0.008(3) 0.008(3)
C20 0.063(4) 0.064(4) 0.041(4) 0.012(3) 0.013(3) 0.018(3)
C21 0.087(4) 0.079(5) 0.054(4) 0.020(4) 0.031(4) 0.035(4)
C22 0.123(5) 0.079(5) 0.040(4) 0.011(4) 0.024(4) 0.012(5)
C23 0.086(5) 0.092(5) 0.053(4) 0.008(4) -0.011(4) 0.000(4)
C24 0.063(4) 0.077(5) 0.046(4) 0.009(4) 0.006(4) -0.001(4)
C25 0.060(4) 0.041(3) 0.028(3) 0.012(3) 0.016(3) 0.019(3)
C26 0.059(4) 0.062(4) 0.062(4) 0.011(3) 0.027(3) 0.021(3)
C27 0.060(4) 0.087(5) 0.053(4) 0.000(4) 0.013(3) 0.030(4)
C28 0.072(4) 0.124(6) 0.072(5) 0.016(5) 0.016(4) 0.066(4)
C29 0.124(5) 0.087(5) 0.102(6) 0.037(5) 0.030(5) 0.065(5)
C30 0.077(4) 0.062(4) 0.087(5) 0.027(4) 0.028(4) 0.035(4)
C31 0.047(3) 0.034(3) 0.036(3) 0.001(2) 0.013(3) 0.009(3)
C32 0.078(4) 0.068(4) 0.033(3) 0.010(3) 0.016(3) 0.039(3)
C33 0.108(5) 0.088(5) 0.039(4) 0.006(4) 0.023(4) 0.048(4)
C34 0.111(5) 0.080(5) 0.039(4) 0.013(3) 0.009(4) 0.050(4)
C35 0.092(4) 0.073(4) 0.044(4) 0.012(3) 0.007(4) 0.043(4)
C36 0.073(4) 0.055(4) 0.047(4) 0.008(3) 0.023(3) 0.029(3)
C37 0.033(3) 0.043(3) 0.031(3) 0.005(3) 0.003(3) 0.007(3)
C38 0.062(4) 0.067(4) 0.051(4) 0.005(3) -0.003(3) 0.025(3)
C39 0.078(4) 0.082(5) 0.056(4) -0.006(4) -0.006(4) 0.028(4)
C40 0.070(4) 0.088(5) 0.054(4) 0.029(4) -0.003(4) 0.032(4)
C41 0.114(5) 0.065(5) 0.098(6) 0.016(4) -0.027(5) 0.044(4)
C42 0.109(5) 0.044(4) 0.081(5) 0.001(4) -0.024(5) 0.027(4)
C49 0.052(3) 0.043(3) 0.035(3) 0.009(3) 0.013(3) 0.019(3)
C50 0.084(4) 0.069(4) 0.050(4) 0.005(3) 0.041(4) 0.002(4)
C51 0.097(5) 0.081(5) 0.074(5) -0.002(4) 0.049(4) -0.003(4)
C52 0.152(5) 0.094(5) 0.065(5) 0.011(4) 0.067(5) 0.039(5)
C53 0.250(6) 0.063(5) 0.097(5) -0.004(4) 0.116(5) 0.026(6)
C54 0.169(5) 0.044(4) 0.076(5) -0.004(4) 0.069(5) 0.005(4)
C55 0.037(3) 0.033(3) 0.037(3) 0.012(2) 0.006(3) 0.006(2)
C56 0.054(4) 0.082(4) 0.051(4) 0.035(3) 0.011(3) 0.027(3)
C57 0.077(4) 0.134(6) 0.077(5) 0.064(4) 0.010(4) 0.057(4)
C58 0.064(4) 0.115(5) 0.086(5) 0.037(4) 0.019(4) 0.058(4)
C59 0.060(4) 0.111(5) 0.065(5) 0.020(4) 0.016(4) 0.048(4)
C60 0.058(4) 0.079(4) 0.052(4) 0.025(3) 0.011(3) 0.031(4)
C70 0.032(3) 0.112(5) 0.075(5) 0.022(4) 0.006(4) 0.015(4)
C71 0.034(4) 0.143(6) 0.123(6) -0.007(5) 0.031(4) 0.011(4)
C72 0.049(4) 0.082(5) 0.073(5) 0.015(4) -0.007(4) 0.019(4)
C73 0.062(4) 0.068(4) 0.045(4) -0.017(3) -0.005(3) 0.019(4)
C74 0.188(6) 0.086(5) 0.043(4) -0.010(4) -0.005(5) 0.013(6)
C75 0.163(6) 0.065(5) 0.085(6) -0.025(4) -0.024(6) -0.046(5)
C76 0.063(4) 0.070(4) 0.071(5) 0.021(4) 0.032(4) 0.005(4)
C77 0.093(5) 0.142(6) 0.115(6) 0.076(5) 0.036(5) -0.009(5)
C78 0.080(5) 0.149(7) 0.143(6) 0.059(6) 0.054(5) 0.046(5)
C79 0.070(4) 0.040(3) 0.072(4) 0.022(3) 0.022(4) 0.019(3)
C80 0.083(4) 0.072(5) 0.075(5) 0.017(4) 0.021(4) 0.035(4)
C81 0.106(5) 0.043(4) 0.183(7) 0.050(5) 0.001(6) 0.010(4)
O1 0.062(3) 0.038(2) 0.042(2) 0.0131(19) 0.000(2) -0.003(2)
O2 0.048(2) 0.033(2) 0.031(2) 0.0141(17) 0.0056(18) 0.0044(18)
O3 0.031(2) 0.038(2) 0.042(2) 0.0097(18) 0.0064(18) 0.0010(17)
O4 0.038(2) 0.031(2) 0.035(2) 0.0020(17) 0.0054(18) 0.0090(17)
O5 0.052(2) 0.035(2) 0.035(2) -0.0028(17) 0.0174(19) 0.0037(18)
O6 0.051(2) 0.036(2) 0.035(2) 0.0011(17) 0.0170(19) 0.0014(19)
O7 0.032(2) 0.031(2) 0.049(2) 0.0020(18) 0.0100(19) 0.0068(17)
O8 0.043(2) 0.029(2) 0.047(2) 0.0019(18) 0.0086(19) 0.0101(17)
O9 0.053(2) 0.030(2) 0.032(2) 0.0118(17) 0.0040(19) 0.0104(18)
O10 0.043(2) 0.035(2) 0.035(2) 0.0088(17) 0.0055(19) 0.0091(18)
O14 0.035(2) 0.052(2) 0.046(2) 0.007(2) 0.0142(19) 0.0103(19)
O15 0.046(2) 0.038(2) 0.035(2) -0.0044(18) 0.0053(19) 0.0027(18)
O16 0.052(2) 0.039(2) 0.042(2) 0.0068(18) 0.021(2) -0.0032(19)
O17 0.068(3) 0.028(2) 0.045(2) 0.0078(18) 0.012(2) 0.017(2)
P1 0.0447(9) 0.0366(8) 0.0361(9) 0.0150(7) 0.0050(7) 0.0028(7)
P2 0.0338(8) 0.0285(7) 0.0330(8) 0.0037(6) 0.0057(7) 0.0062(6)
P3 0.0488(9) 0.0319(8) 0.0272(8) 0.0002(6) 0.0157(7) 0.0078(7)
P4 0.0290(8) 0.0271(7) 0.0372(9) 0.0036(6) 0.0070(7) 0.0087(6)
P5 0.0400(9) 0.0290(7) 0.0287(8) 0.0083(6) 0.0070(7) 0.0112(6)
Ti1 0.0483(7) 0.0369(6) 0.0470(7) 0.0105(5) 0.0095(6) -0.0028(5)
Ti2 0.0314(5) 0.0268(5) 0.0270(5) 0.0068(4) 0.0085(4) 0.0068(4)
Ti3 0.0385(6) 0.0250(5) 0.0287(6) 0.0041(4) 0.0101(5) 0.0059(4)
C430 0.027(4) 0.059(5) 0.045(5) 0.009(5) 0.007(5) 0.015(5)
C431 0.050(4) 0.023(4) 0.038(5) -0.005(4) 0.015(4) 0.008(4)
C480 0.042(4) 0.073(5) 0.047(5) 0.006(5) 0.015(4) 0.007(5)
C481 0.065(4) 0.035(4) 0.044(4) -0.007(4) 0.016(4) 0.013(4)
C440 0.069(4) 0.037(4) 0.052(5) -0.009(4) 0.027(4) -0.004(4)
C441 0.037(4) 0.080(5) 0.053(5) -0.004(5) 0.014(4) 0.007(5)
C470 0.059(4) 0.089(6) 0.050(5) -0.004(5) 0.018(5) 0.005(5)
C471 0.074(4) 0.047(4) 0.055(5) -0.010(4) 0.025(4) 0.013(4)
C450 0.082(4) 0.057(5) 0.053(5) -0.007(4) 0.033(4) -0.007(5)
C451 0.051(4) 0.097(6) 0.059(5) -0.004(5) 0.023(4) 0.007(5)
C460 0.083(4) 0.064(5) 0.057(5) -0.012(4) 0.038(5) 0.006(5)
C461 0.062(4) 0.101(6) 0.060(5) -0.008(5) 0.025(5) 0.009(5)
O120 0.083(5) 0.119(6) 0.051(5) -0.006(6) 0.004(6) -0.023(6)
O121 0.091(4) 0.039(3) 0.065(4) -0.002(3) 0.027(3) -0.011(3)
C640 0.100(3) 0.053(3) 0.074(4) -0.009(3) 0.029(4) -0.012(3)
C641 0.088(4) 0.124(5) 0.057(5) -0.011(5) 0.002(5) -0.018(5)
C650 0.105(4) 0.070(5) 0.085(5) -0.005(4) 0.017(5) -0.014(5)
C651 0.088(5) 0.126(6) 0.061(6) -0.013(6) 0.001(6) -0.019(6)
C660 0.110(4) 0.057(4) 0.086(5) -0.013(4) 0.034(5) -0.006(4)
C661 0.089(5) 0.129(6) 0.057(6) -0.008(6) 0.005(6) -0.015(6)
C620 0.074(5) 0.044(5) 0.262(6) 0.061(6) 0.005(6) 0.013(5)
C621 0.075(4) 0.060(5) 0.097(5) 0.041(4) 0.008(5) 0.025(4)
C630 0.082(4) 0.074(5) 0.099(5) 0.048(4) 0.022(5) 0.011(5)
C631 0.071(5) 0.046(5) 0.263(6) 0.070(6) 0.007(6) 0.008(5)
C610 0.069(3) 0.057(4) 0.090(4) 0.045(4) 0.012(4) 0.015(3)
C611 0.071(4) 0.041(4) 0.261(5) 0.064(5) 0.004(5) 0.011(4)
O110 0.051(4) 0.052(4) 0.070(4) 0.040(3) 0.011(3) 0.010(3)
O111 0.068(5) 0.039(5) 0.260(6) 0.062(6) 0.002(6) 0.006(5)
O130 0.033(3) 0.051(4) 0.094(4) 0.035(3) 0.019(3) 0.015(3)
O131 0.083(5) 0.119(6) 0.224(6) -0.010(6) 0.075(5) 0.012(6)
C670 0.044(3) 0.068(4) 0.101(4) 0.028(4) 0.022(3) 0.001(3)
C671 0.090(4) 0.126(5) 0.225(5) -0.012(5) 0.076(5) 0.007(5)
C690 0.084(5) 0.130(6) 0.224(6) -0.014(6) 0.077(6) 0.008(5)
C691 0.051(4) 0.082(5) 0.105(5) 0.025(5) 0.017(5) 0.013(4)
C680 0.046(4) 0.087(5) 0.118(5) 0.022(5) 0.020(5) -0.004(4)
C681 0.084(5) 0.128(6) 0.223(6) -0.015(6) 0.077(6) 0.002(6)

loop_
_atom_type_symbol
_atom_type_scat_dispersion_real
_atom_type_scat_dispersion_imag
_atom_type_scat_Cromer_Mann_a1
_atom_type_scat_Cromer_Mann_b1
_atom_type_scat_Cromer_Mann_a2
_atom_type_scat_Cromer_Mann_b2
_atom_type_scat_Cromer_Mann_a3
_atom_type_scat_Cromer_Mann_b3
_atom_type_scat_Cromer_Mann_a4
_atom_type_scat_Cromer_Mann_b4
_atom_type_scat_Cromer_Mann_c
_atom_type_scat_source
C 0.0181 0.0091 2.3100 20.8439 1.0200 10.2075 1.5886 0.5687 0.8650 51.6512 0.2156 'International Tables Vol C 4.2.6.8 and 6.1.1.4'
H 0.0000 0.0000 0.4930 10.5109 0.3229 26.1257 0.1402 3.1424 0.0408 57.7998 0.0030 'International Tables Vol C 4.2.6.8 and 6.1.1.4'
O 0.0492 0.0322 3.0485 13.2771 2.2868 5.7011 1.5463 0.3239 0.8670 32.9089 0.2508 'International Tables Vol C 4.2.6.8 and 6.1.1.4'
P 0.2955 0.4335 6.4345 1.9067 4.1791 27.1570 1.7800 0.5260 1.4908 68.1645 1.1149 'International Tables Vol C 4.2.6.8 and 6.1.1.4'
Ti 0.2191 1.8069 9.7595 7.8508 7.3558 0.5000 1.6991 35.6338 1.9021 116.1050 1.2807 'International Tables Vol C 4.2.6.8 and 6.1.1.4'

loop_
_geom_angle_atom_site_label_1
_geom_angle_atom_site_label_2
_geom_angle_atom_site_label_3
_geom_angle
_geom_angle_publ_flag
C2 C1 C6 119.6(7) yes
C2 C1 P1 120.7(5) yes
C6 C1 P1 119.6(6) yes
C1 C2 C3 120.0(8) yes
C1 C2 H21 119.6 no
C3 C2 H21 120.3 no
C2 C3 C4 120.3(9) yes
C2 C3 H31 119.8 no
C4 C3 H31 119.9 no
C3 C4 C5 119.2(8) yes
C3 C4 H41 121.2 no
C5 C4 H41 119.6 no
C4 C5 C6 122.0(8) yes
C4 C5 H51 118.9 no
C6 C5 H51 119.0 no
C5 C6 C1 118.7(8) yes
C5 C6 H61 121.0 no
C1 C6 H61 120.3 no
C8 C7 C12 119.5(7) yes
C8 C7 P1 118.6(6) yes
C12 C7 P1 121.9(5) yes
C7 C8 C9 119.4(9) yes
C7 C8 H81 119.6 no
C9 C8 H81 121.0 no
C8 C9 C10 120.0(9) yes
C8 C9 H91 120.4 no
C10 C9 H91 119.6 no
C9 C10 C11 120.1(8) yes
C9 C10 H101 119.7 no
C11 C10 H101 120.2 no
C10 C11 C12 119.2(9) yes
C10 C11 H111 120.7 no
C12 C11 H111 120.1 no
C11 C12 C7 121.5(8) yes
C11 C12 H121 120.0 no
C7 C12 H121 118.5 no
C14 C13 C18 118.9(5) yes
C14 C13 P2 118.9(5) yes
C18 C13 P2 122.2(4) yes
C13 C14 C15 120.1(6) yes
C13 C14 H141 119.7 no
C15 C14 H141 120.2 no
C14 C15 C16 119.9(6) yes
C14 C15 H151 120.4 no
C16 C15 H151 119.7 no
C15 C16 C17 120.4(6) yes
C15 C16 H161 119.7 no
C17 C16 H161 119.9 no
C16 C17 C18 119.8(7) yes
C16 C17 H171 120.7 no
C18 C17 H171 119.5 no
C17 C18 C13 120.9(6) yes
C17 C18 H181 119.1 no
C13 C18 H181 120.1 no
C20 C19 C24 118.9(6) yes
C20 C19 P2 119.5(5) yes
C24 C19 P2 121.5(5) yes
C19 C20 C21 120.5(7) yes
C19 C20 H201 119.0 no
C21 C20 H201 120.5 no
C20 C21 C22 119.9(8) yes
C20 C21 H211 119.9 no
C22 C21 H211 120.1 no
C21 C22 C23 120.6(7) yes
C21 C22 H221 119.8 no
C23 C22 H221 119.7 no
C22 C23 C24 119.9(8) yes
C22 C23 H231 120.2 no
C24 C23 H231 119.9 no
C23 C24 C19 120.1(7) yes
C23 C24 H241 120.5 no
C19 C24 H241 119.4 no
C26 C25 C30 117.3(6) yes
C26 C25 P3 121.1(5) yes
C30 C25 P3 121.5(5) yes
C25 C26 C27 121.1(7) yes
C25 C26 H261 119.0 no
C27 C26 H261 119.8 no
C26 C27 C28 120.0(8) yes
C26 C27 H271 120.4 no
C28 C27 H271 119.7 no
C27 C28 C29 120.6(8) yes
C27 C28 H281 119.5 no
C29 C28 H281 119.9 no
C28 C29 C30 120.2(8) yes
C28 C29 H291 119.6 no
C30 C29 H291 120.1 no
C29 C30 C25 120.8(8) yes
C29 C30 H301 120.2 no
C25 C30 H301 119.1 no
C32 C31 C36 117.7(6) yes
C32 C31 P3 122.9(5) yes
C36 C31 P3 119.3(5) yes
C31 C32 C33 120.1(6) yes
C31 C32 H321 118.7 no
C33 C32 H321 121.2 no
C32 C33 C34 120.1(7) yes
C32 C33 H331 120.2 no
C34 C33 H331 119.7 no
C33 C34 C35 120.5(7) yes
C33 C34 H341 120.1 no
C35 C34 H341 119.4 no
C34 C35 C36 119.6(7) yes
C34 C35 H351 120.0 no
C36 C35 H351 120.4 no
C31 C36 C35 121.9(6) yes
C31 C36 H361 118.2 no
C35 C36 H361 119.9 no
C38 C37 C42 117.2(6) yes
C38 C37 P4 119.8(5) yes
C42 C37 P4 123.0(5) yes
C37 C38 C39 121.3(7) yes
C37 C38 H381 118.9 no
C39 C38 H381 119.8 no
C38 C39 C40 119.6(7) yes
C38 C39 H391 120.4 no
C40 C39 H391 120.0 no
C39 C40 C41 120.4(7) yes
C39 C40 H401 120.2 no
C41 C40 H401 119.4 no
C40 C41 C42 120.5(8) yes
C40 C41 H411 119.5 no
C42 C41 H411 120.0 no
C41 C42 C37 120.8(7) yes
C41 C42 H421 119.8 no
C37 C42 H421 119.4 no
C50 C49 C54 119.4(6) yes
C50 C49 P5 119.3(5) yes
C54 C49 P5 121.1(5) yes
C49 C50 C51 120.1(7) yes
C49 C50 H501 119.4 no
C51 C50 H501 120.5 no
C50 C51 C52 120.7(8) yes
C50 C51 H511 119.4 no
C52 C51 H511 119.9 no
C51 C52 C53 120.2(8) yes
C51 C52 H521 119.9 no
C53 C52 H521 119.9 no
C52 C53 C54 119.9(8) yes
C52 C53 H531 120.2 no
C54 C53 H531 119.9 no
C53 C54 C49 119.8(8) yes
C53 C54 H541 120.3 no
C49 C54 H541 120.0 no
C56 C55 C60 117.0(6) yes
C56 C55 P5 123.7(5) yes
C60 C55 P5 119.0(4) yes
C55 C56 C57 121.0(7) yes
C55 C56 H561 119.0 no
C57 C56 H561 120.0 no
C56 C57 C58 120.0(7) yes
C56 C57 H571 119.8 no
C58 C57 H571 120.3 no
C57 C58 C59 120.8(7) yes
C57 C58 H581 119.9 no
C59 C58 H581 119.2 no
C58 C59 C60 120.3(7) yes
C58 C59 H591 119.7 no
C60 C59 H591 120.0 no
C55 C60 C59 120.8(6) yes
C55 C60 H601 118.5 no
C59 C60 H601 120.6 no
C71 C70 C72 117.6(7) yes
C71 C70 O14 111.9(7) yes
C72 C70 O14 111.1(6) yes
C71 C70 H701 103.8 no
C72 C70 H701 105.8 no
O14 C70 H701 105.3 no
C70 C71 H711 110.1 no
C70 C71 H712 106.8 no
H711 C71 H712 109.6 no
C70 C71 H713 110.8 no
H711 C71 H713 110.2 no
H712 C71 H713 109.3 no
C70 C72 H722 110.5 no
C70 C72 H721 107.8 no
H722 C72 H721 109.5 no
C70 C72 H723 110.3 no
H722 C72 H723 109.6 no
H721 C72 H723 109.2 no
C74 C73 C75 110.6(7) yes
C74 C73 O15 112.1(6) yes
C75 C73 O15 110.8(7) yes
C74 C73 H731 107.9 no
C75 C73 H731 107.1 no
O15 C73 H731 108.2 no
C73 C74 H741 109.4 no
C73 C74 H742 109.2 no
H741 C74 H742 110.5 no
C73 C74 H743 107.3 no
H741 C74 H743 110.5 no
H742 C74 H743 110.0 no
C73 C75 H752 109.7 no
C73 C75 H751 110.0 no
H752 C75 H751 109.5 no
C73 C75 H753 107.3 no
H752 C75 H753 110.4 no
H751 C75 H753 110.0 no
C77 C76 C78 112.5(8) yes
C77 C76 O16 109.7(7) yes
C78 C76 O16 112.7(7) yes
C77 C76 H761 106.3 no
C78 C76 H761 107.5 no
O16 C76 H761 107.8 no
C76 C77 H771 109.9 no
C76 C77 H772 109.4 no
H771 C77 H772 110.2 no
C76 C77 H773 106.8 no
H771 C77 H773 110.2 no
H772 C77 H773 110.3 no
C76 C78 H781 108.7 no
C76 C78 H783 108.8 no
H781 C78 H783 110.4 no
C76 C78 H782 107.3 no
H781 C78 H782 110.8 no
H783 C78 H782 110.9 no
C80 C79 C81 111.2(7) yes
C80 C79 O17 111.3(6) yes
C81 C79 O17 109.2(6) yes
C80 C79 H791 107.8 no
C81 C79 H791 109.0 no
O17 C79 H791 108.2 no
C79 C80 H803 109.0 no
C79 C80 H802 107.1 no
H803 C80 H802 110.3 no
C79 C80 H801 109.6 no
H803 C80 H801 110.4 no
H802 C80 H801 110.5 no
C79 C81 H811 110.0 no
C79 C81 H813 108.2 no
H811 C81 H813 109.3 no
C79 C81 H812 109.6 no
H811 C81 H812 109.9 no
H813 C81 H812 109.8 no
P1 O1 Ti1 168.6(3) yes
P1 O2 Ti2 140.7(3) yes
P2 O3 Ti1 134.9(2) yes
P2 O4 Ti2 156.9(2) yes
P3 O5 Ti2 169.0(3) yes
P3 O6 Ti3 146.5(2) yes
P4 O7 Ti2 144.1(2) yes
P4 O8 Ti3 171.3(3) yes
P5 O9 Ti2 152.1(3) yes
P5 O10 Ti3 154.9(2) yes
C70 O14 Ti2 151.4(4) yes
C73 O15 Ti3 133.5(4) yes
C76 O16 Ti3 134.6(4) yes
C79 O17 Ti3 131.6(4) yes
C1 P1 C7 107.3(3) yes
C1 P1 O2 107.4(3) yes
C7 P1 O2 108.7(3) yes
C1 P1 O1 108.5(3) yes
C7 P1 O1 108.4(3) yes
O2 P1 O1 116.2(2) yes
C19 P2 C13 106.8(3) yes
C19 P2 O3 106.6(2) yes
C13 P2 O3 108.8(2) yes
C19 P2 O4 107.6(2) yes
C13 P2 O4 108.1(2) yes
O3 P2 O4 118.4(2) yes
C31 P3 C25 108.3(3) yes
C31 P3 O5 105.2(2) yes
C25 P3 O5 106.5(3) yes
C31 P3 O6 109.3(3) yes
C25 P3 O6 110.7(3) yes
O5 P3 O6 116.5(2) yes
C37 P4 O7 108.7(2) yes
C37 P4 O8 106.8(3) yes
O7 P4 O8 117.9(2) yes
C37 P4 C430 106.1(4) yes
O7 P4 C430 105.3(2) yes
O8 P4 C430 111.5(5) yes
C37 P4 O7 108.7(2) yes
C37 P4 O8 106.8(3) yes
O7 P4 O8 117.9(2) yes
C37 P4 C431 107.6(4) yes
O7 P4 C431 108.0(3) yes
O8 P4 C431 107.5(2) yes
C55 P5 C49 107.6(3) yes
C55 P5 O9 108.0(2) yes
C49 P5 O9 106.9(2) yes
C55 P5 O10 105.9(2) yes
C49 P5 O10 110.9(3) yes
O9 P5 O10 117.2(2) yes
O3 Ti1 O1 80.62(16) yes
O3 Ti1 O121 86.7(2) yes
O1 Ti1 O121 150.4(3) yes
O3 Ti1 O110 147.6(4) yes
O1 Ti1 O110 85.8(4) yes
O121 Ti1 O110 91.0(4) yes
O3 Ti1 O131 111.1(9) yes
O1 Ti1 O131 99.2(11) yes
O121 Ti1 O131 110.3(11) yes
O110 Ti1 O131 100.0(10) yes
O3 Ti1 O1 80.62(16) yes
O3 Ti1 O120 86.2(7) yes
O1 Ti1 O120 165.1(8) yes
O3 Ti1 O110 147.6(4) yes
O1 Ti1 O110 85.8(4) yes
O120 Ti1 O110 109.1(9) yes
O3 Ti1 O131 111.1(9) yes
O1 Ti1 O131 99.2(11) yes
O120 Ti1 O131 79.1(13) yes
O110 Ti1 O131 100.0(10) yes
O3 Ti1 O1 80.62(16) yes
O3 Ti1 O121 86.7(2) yes
O1 Ti1 O121 150.4(3) yes
O3 Ti1 O111 137.2(8) yes
O1 Ti1 O111 89.8(8) yes
O121 Ti1 O111 81.5(8) yes
O3 Ti1 O131 111.1(9) yes
O1 Ti1 O131 99.2(11) yes
O121 Ti1 O131 110.3(11) yes
O111 Ti1 O131 111.6(12) yes
O3 Ti1 O1 80.62(16) yes
O3 Ti1 O120 86.2(7) yes
O1 Ti1 O120 165.1(8) yes
O3 Ti1 O111 137.2(8) yes
O1 Ti1 O111 89.8(8) yes
O120 Ti1 O111 104.6(11) yes
O3 Ti1 O131 111.1(9) yes
O1 Ti1 O131 99.2(11) yes
O120 Ti1 O131 79.1(13) yes
O111 Ti1 O131 111.6(12) yes
O3 Ti1 O1 80.62(16) yes
O3 Ti1 O121 86.7(2) yes
O1 Ti1 O121 150.4(3) yes
O3 Ti1 O110 147.6(4) yes
O1 Ti1 O110 85.8(4) yes
O121 Ti1 O110 91.0(4) yes
O3 Ti1 O130 109.1(3) yes
O1 Ti1 O130 99.6(4) yes
O121 Ti1 O130 109.8(5) yes
O110 Ti1 O130 102.1(4) yes
O3 Ti1 O1 80.62(16) yes
O3 Ti1 O120 86.2(7) yes
O1 Ti1 O120 165.1(8) yes
O3 Ti1 O110 147.6(4) yes
O1 Ti1 O110 85.8(4) yes
O120 Ti1 O110 109.1(9) yes
O3 Ti1 O130 109.1(3) yes
O1 Ti1 O130 99.6(4) yes
O120 Ti1 O130 78.2(8) yes
O110 Ti1 O130 102.1(4) yes
O3 Ti1 O1 80.62(16) yes
O3 Ti1 O121 86.7(2) yes
O1 Ti1 O121 150.4(3) yes
O3 Ti1 O111 137.2(8) yes
O1 Ti1 O111 89.8(8) yes
O121 Ti1 O111 81.5(8) yes
O3 Ti1 O130 109.1(3) yes
O1 Ti1 O130 99.6(4) yes
O121 Ti1 O130 109.8(5) yes
O111 Ti1 O130 113.7(8) yes
O3 Ti1 O1 80.62(16) yes
O3 Ti1 O120 86.2(7) yes
O1 Ti1 O120 165.1(8) yes
O3 Ti1 O111 137.2(8) yes
O1 Ti1 O111 89.8(8) yes
O120 Ti1 O111 104.6(11) yes
O3 Ti1 O130 109.1(3) yes
O1 Ti1 O130 99.6(4) yes
O120 Ti1 O130 78.2(8) yes
O111 Ti1 O130 113.7(8) yes
O7 Ti2 O4 85.01(15) yes
O7 Ti2 O2 84.37(16) yes
O4 Ti2 O2 88.95(15) yes
O7 Ti2 O9 87.61(16) yes
O4 Ti2 O9 91.33(16) yes
O2 Ti2 O9 171.92(18) yes
O7 Ti2 O5 88.79(16) yes
O4 Ti2 O5 173.10(18) yes
O2 Ti2 O5 87.42(16) yes
O9 Ti2 O5 91.44(16) yes
O7 Ti2 O14 175.26(18) yes
O4 Ti2 O14 90.32(17) yes
O2 Ti2 O14 94.72(18) yes
O9 Ti2 O14 93.36(18) yes
O5 Ti2 O14 95.82(18) yes
O6 Ti3 O10 84.34(15) yes
O6 Ti3 O8 86.01(15) yes
O10 Ti3 O8 81.92(15) yes
O6 Ti3 O17 86.33(17) yes
O10 Ti3 O17 88.76(17) yes
O8 Ti3 O17 168.47(18) yes
O6 Ti3 O15 88.06(17) yes
O10 Ti3 O15 170.06(16) yes
O8 Ti3 O15 91.19(17) yes
O17 Ti3 O15 97.15(18) yes
O6 Ti3 O16 174.54(17) yes
O10 Ti3 O16 90.57(17) yes
O8 Ti3 O16 91.34(17) yes
O17 Ti3 O16 95.54(19) yes
O15 Ti3 O16 96.77(19) yes
P4 C430 C480 120.74(6) yes
P4 C430 C441 120.75(6) yes
C480 C430 C441 118.47(6) yes
P4 C431 C481 120.75(6) yes
P4 C431 C440 120.72(6) yes
C481 C431 C440 118.46(6) yes
C430 C480 C470 120.64(6) yes
C430 C480 H4801 119.3 no
C470 C480 H4801 120.1 no
C431 C481 C471 120.63(6) yes
C431 C481 H4811 119.7 no
C471 C481 H4811 119.6 no
C431 C440 C450 120.65(6) yes
C431 C440 H4401 119.4 no
C450 C440 H4401 119.9 no
C430 C441 C451 120.62(6) yes
C430 C441 H4411 119.1 no
C451 C441 H4411 120.3 no
C480 C470 C461 119.04(6) yes
C480 C470 H4701 120.3 no
C461 C470 H4701 120.6 no
C481 C471 C460 119.03(6) yes
C481 C471 H4711 120.3 no
C460 C471 H4711 120.6 no
C440 C450 C460 119.05(6) yes
C440 C450 H4501 120.3 no
C460 C450 H4501 120.7 no
C441 C451 C461 119.03(6) yes
C441 C451 H4511 120.3 no
C461 C451 H4511 120.7 no
C471 C460 C450 121.99(6) yes
C471 C460 H4601 119.0 no
C450 C460 H4601 119.0 no
C470 C461 C451 121.99(6) yes
C470 C461 H4611 118.9 no
C451 C461 H4611 119.1 no
Ti1 O120 C641 153.4(12) yes
Ti1 O121 C640 154.5(4) yes
O121 C640 C650 110.26(7) yes
O121 C640 C660 110.25(7) yes
C650 C640 C660 113.25(7) yes
O121 C640 H6401 108.0 no
C650 C640 H6401 106.7 no
C660 C640 H6401 108.2 no
O120 C641 C651 110.26(7) yes
O120 C641 C661 110.26(7) yes
C651 C641 C661 113.26(7) yes
O120 C641 H6411 108.7 no
C651 C641 H6411 108.5 no
C661 C641 H6411 105.7 no
C640 C650 H6501 111.8 no
C640 C650 H6503 107.4 no
H6501 C650 H6503 109.5 no
C640 C650 H6502 107.9 no
H6501 C650 H6502 109.9 no
H6503 C650 H6502 110.3 no
C641 C651 H6511 111.7 no
C641 C651 H6513 105.4 no
H6511 C651 H6513 109.8 no
C641 C651 H6512 111.1 no
H6511 C651 H6512 109.5 no
H6513 C651 H6512 109.3 no
C640 C660 H6601 112.8 no
C640 C660 H6602 108.3 no
H6601 C660 H6602 109.0 no
C640 C660 H6603 107.9 no
H6601 C660 H6603 109.7 no
H6602 C660 H6603 109.0 no
C641 C661 H6611 112.4 no
C641 C661 H6613 107.6 no
H6611 C661 H6613 109.6 no
C641 C661 H6612 107.5 no
H6611 C661 H6612 109.9 no
H6613 C661 H6612 109.7 no
C611 C620 H6201 106.3 no
C611 C620 H6203 101.0 no
H6201 C620 H6203 106.4 no
C611 C620 H6202 107.7 no
H6201 C620 H6202 116.4 no
H6203 C620 H6202 117.4 no
C610 C621 H6211 109.2 no
C610 C621 H6212 106.1 no
H6211 C621 H6212 109.6 no
C610 C621 H6213 112.7 no
H6211 C621 H6213 109.9 no
H6212 C621 H6213 109.2 no
C610 C630 H6302 105.6 no
C610 C630 H6301 109.1 no
H6302 C630 H6301 109.9 no
C610 C630 H6303 111.4 no
H6302 C630 H6303 110.1 no
H6301 C630 H6303 110.6 no
C611 C631 H6312 103.7 no
C611 C631 H6311 112.6 no
H6312 C631 H6311 110.2 no
C611 C631 H6313 109.9 no
H6312 C631 H6313 110.7 no
H6311 C631 H6313 109.6 no
C621 C610 C630 113.26(7) yes
C621 C610 O110 110.25(7) yes
C630 C610 O110 110.25(7) yes
C621 C610 H6101 105.3 no
C630 C610 H6101 110.4 no
O110 C610 H6101 107.1 no
C620 C611 C631 113.26(7) yes
C620 C611 O111 110.26(7) yes
C631 C611 O111 110.26(7) yes
C620 C611 H6111 105.0 no
C631 C611 H6111 110.2 no
O111 C611 H6111 107.6 no
C610 O110 Ti1 137.3(7) yes
C611 O111 Ti1 142.2(16) yes
Ti1 O130 C670 134.2(6) yes
Ti1 O131 C671 135(2) yes
O130 C670 C691 110.29(7) yes
O130 C670 C680 110.29(7) yes
C691 C670 C680 113.29(7) yes
O130 C670 H6701 107.5 no
C691 C670 H6701 108.9 no
C680 C670 H6701 106.2 no
O131 C671 C690 110.27(7) yes
O131 C671 C681 110.28(7) yes
C690 C671 C681 113.27(7) yes
O131 C671 H6711 108.4 no
C690 C671 H6711 104.9 no
C681 C671 H6711 109.5 no
C671 C690 H6903 115.1 no
C671 C690 H6902 107.6 no
H6903 C690 H6902 109.7 no
C671 C690 H6901 104.9 no
H6903 C690 H6901 109.7 no
H6902 C690 H6901 109.7 no
C670 C691 H6911 109.7 no
C670 C691 H6913 108.1 no
H6911 C691 H6913 110.0 no
C670 C691 H6912 109.0 no
H6911 C691 H6912 109.7 no
H6913 C691 H6912 110.3 no
C670 C680 H6801 110.7 no
C670 C680 H6803 108.3 no
H6801 C680 H6803 110.6 no
C670 C680 H6802 106.7 no
H6801 C680 H6802 109.7 no
H6803 C680 H6802 110.7 no
C671 C681 H6811 107.6 no
C671 C681 H6812 105.7 no
H6811 C681 H6812 111.7 no
C671 C681 H6813 107.6 no
H6811 C681 H6813 112.3 no
H6812 C681 H6813 111.6 no

loop_
_geom_bond_atom_site_label_1
_geom_bond_atom_site_label_2
_geom_bond_distance
_geom_bond_publ_flag
C1 C2 1.350(9) yes
C1 C6 1.380(9) yes
C1 P1 1.798(7) yes
C2 C3 1.390(10) yes
C2 H21 0.932 no
C3 C4 1.366(12) yes
C3 H31 0.935 no
C4 C5 1.324(12) yes
C4 H41 0.932 no
C5 C6 1.389(10) yes
C5 H51 0.936 no
C6 H61 0.933 no
C7 C8 1.384(9) yes
C7 C12 1.354(10) yes
C7 P1 1.793(7) yes
C8 C9 1.372(12) yes
C8 H81 0.937 no
C9 C10 1.395(13) yes
C9 H91 0.932 no
C10 C11 1.345(12) yes
C10 H101 0.930 no
C11 C12 1.389(10) yes
C11 H111 0.932 no
C12 H121 0.934 no
C13 C14 1.402(8) yes
C13 C18 1.373(8) yes
C13 P2 1.795(6) yes
C14 C15 1.380(9) yes
C14 H141 0.934 no
C15 C16 1.367(10) yes
C15 H151 0.937 no
C16 C17 1.383(9) yes
C16 H161 0.936 no
C17 C18 1.375(8) yes
C17 H171 0.935 no
C18 H181 0.935 no
C19 C20 1.390(8) yes
C19 C24 1.383(9) yes
C19 P2 1.798(6) yes
C20 C21 1.380(9) yes
C20 H201 0.933 no
C21 C22 1.361(11) yes
C21 H211 0.931 no
C22 C23 1.376(11) yes
C22 H221 0.935 no
C23 C24 1.385(10) yes
C23 H231 0.940 no
C24 H241 0.940 no
C25 C26 1.402(9) yes
C25 C30 1.373(9) yes
C25 P3 1.788(6) yes
C26 C27 1.367(9) yes
C26 H261 0.940 no
C27 C28 1.355(11) yes
C27 H271 0.932 no
C28 C29 1.353(12) yes
C28 H281 0.930 no
C29 C30 1.384(11) yes
C29 H291 0.927 no
C30 H301 0.935 no
C31 C32 1.383(8) yes
C31 C36 1.389(8) yes
C31 P3 1.791(6) yes
C32 C33 1.390(9) yes
C32 H321 0.939 no
C33 C34 1.371(10) yes
C33 H331 0.937 no
C34 C35 1.355(10) yes
C34 H341 0.938 no
C35 C36 1.368(9) yes
C35 H351 0.935 no
C36 H361 0.925 no
C37 C38 1.360(9) yes
C37 C42 1.379(9) yes
C37 P4 1.803(6) yes
C38 C39 1.393(10) yes
C38 H381 0.932 no
C39 C40 1.344(10) yes
C39 H391 0.931 no
C40 C41 1.335(11) yes
C40 H401 0.933 no
C41 C42 1.381(10) yes
C41 H411 0.933 no
C42 H421 0.938 no
C49 C50 1.370(9) yes
C49 C54 1.363(9) yes
C49 P5 1.792(6) yes
C50 C51 1.377(9) yes
C50 H501 0.936 no
C51 C52 1.343(11) yes
C51 H511 0.938 no
C52 C53 1.358(12) yes
C52 H521 0.937 no
C53 C54 1.397(10) yes
C53 H531 0.931 no
C54 H541 0.931 no
C55 C56 1.369(8) yes
C55 C60 1.397(8) yes
C55 P5 1.795(6) yes
C56 C57 1.391(10) yes
C56 H561 0.936 no
C57 C58 1.341(11) yes
C57 H571 0.933 no
C58 C59 1.340(10) yes
C58 H581 0.931 no
C59 C60 1.374(9) yes
C59 H591 0.931 no
C60 H601 0.942 no
C70 C71 1.449(10) yes
C70 C72 1.489(10) yes
C70 O14 1.419(8) yes
C70 H701 0.993 no
C71 H711 0.965 no
C71 H712 0.962 no
C71 H713 0.963 no
C72 H722 0.967 no
C72 H721 0.969 no
C72 H723 0.964 no
C73 C74 1.478(11) yes
C73 C75 1.485(11) yes
C73 O15 1.398(7) yes
C73 H731 0.982 no
C74 H741 0.964 no
C74 H742 0.964 no
C74 H743 0.966 no
C75 H752 0.962 no
C75 H751 0.960 no
C75 H753 0.964 no
C76 C77 1.498(10) yes
C76 C78 1.442(11) yes
C76 O16 1.401(8) yes
C76 H761 0.989 no
C77 H771 0.968 no
C77 H772 0.962 no
C77 H773 0.969 no
C78 H781 0.965 no
C78 H783 0.967 no
C78 H782 0.969 no
C79 C80 1.490(10) yes
C79 C81 1.484(10) yes
C79 O17 1.404(7) yes
C79 H791 0.987 no
C80 H803 0.965 no
C80 H802 0.965 no
C80 H801 0.968 no
C81 H811 0.961 no
C81 H813 0.965 no
C81 H812 0.963 no
O1 P1 1.505(4) yes
O1 Ti1 2.000(4) yes
O2 P1 1.510(4) yes
O2 Ti2 1.996(4) yes
O3 P2 1.517(4) yes
O3 Ti1 2.058(4) yes
O4 P2 1.509(4) yes
O4 Ti2 2.004(4) yes
O5 P3 1.514(4) yes
O5 Ti2 1.924(4) yes
O6 P3 1.494(4) yes
O6 Ti3 2.107(4) yes
O7 P4 1.514(4) yes
O7 Ti2 2.041(4) yes
O8 P4 1.491(4) yes
O8 Ti3 2.065(4) yes
O9 P5 1.518(4) yes
O9 Ti2 1.960(4) yes
O10 P5 1.494(4) yes
O10 Ti3 2.093(4) yes
O14 Ti2 1.762(4) yes
O15 Ti3 1.827(4) yes
O16 Ti3 1.826(4) yes
O17 Ti3 1.832(4) yes
P4 C430 1.799(5) yes
P4 C431 1.805(4) yes
Ti1 O121 1.786(6) yes
Ti1 O110 1.849(8) yes
Ti1 O131 1.69(2) yes
Ti1 O120 1.808(14) yes
Ti1 O110 1.849(8) yes
Ti1 O131 1.69(2) yes
Ti1 O121 1.786(6) yes
Ti1 O111 1.659(16) yes
Ti1 O131 1.69(2) yes
Ti1 O120 1.808(14) yes
Ti1 O111 1.659(16) yes
Ti1 O131 1.69(2) yes
Ti1 O121 1.786(6) yes
Ti1 O110 1.849(8) yes
Ti1 O130 1.772(10) yes
Ti1 O120 1.808(14) yes
Ti1 O110 1.849(8) yes
Ti1 O130 1.772(10) yes
Ti1 O121 1.786(6) yes
Ti1 O111 1.659(16) yes
Ti1 O130 1.772(10) yes
Ti1 O120 1.808(14) yes
Ti1 O111 1.659(16) yes
Ti1 O130 1.772(10) yes
C430 C480 1.381(5) yes
C430 C441 1.386(5) yes
C431 C481 1.385(5) yes
C431 C440 1.382(5) yes
C480 C470 1.390(5) yes
C480 H4801 0.933 no
C481 C471 1.386(5) yes
C481 H4811 0.931 no
C440 C450 1.388(5) yes
C440 H4401 0.932 no
C441 C451 1.389(5) yes
C441 H4411 0.933 no
C470 C461 1.356(5) yes
C470 H4701 0.931 no
C471 C460 1.358(5) yes
C471 H4711 0.932 no
C450 C460 1.354(5) yes
C450 H4501 0.932 no
C451 C461 1.355(5) yes
C451 H4511 0.933 no
C460 H4601 0.931 no
C461 H4611 0.931 no
O120 C641 1.415(6) yes
O121 C640 1.410(5) yes
C640 C650 1.493(6) yes
C640 C660 1.494(6) yes
C640 H6401 0.981 no
C641 C651 1.489(6) yes
C641 C661 1.490(6) yes
C641 H6411 0.981 no
C650 H6501 0.962 no
C650 H6503 0.966 no
C650 H6502 0.965 no
C651 H6511 0.963 no
C651 H6513 0.961 no
C651 H6512 0.963 no
C660 H6601 0.967 no
C660 H6602 0.961 no
C660 H6603 0.968 no
C661 H6611 0.961 no
C661 H6613 0.960 no
C661 H6612 0.961 no
C620 C611 1.494(6) yes
C620 H6201 1.031 no
C620 H6203 1.025 no
C620 H6202 0.897 no
C621 C610 1.500(6) yes
C621 H6211 0.963 no
C621 H6212 0.964 no
C621 H6213 0.962 no
C630 C610 1.490(6) yes
C630 H6302 0.964 no
C630 H6301 0.968 no
C630 H6303 0.964 no
C631 C611 1.493(6) yes
C631 H6312 0.967 no
C631 H6311 0.962 no
C631 H6313 0.963 no
C610 O110 1.414(6) yes
C610 H6101 0.981 no
C611 O111 1.418(6) yes
C611 H6111 0.982 no
O130 C670 1.425(6) yes
O131 C671 1.417(6) yes
C670 C691 1.486(6) yes
C670 C680 1.478(6) yes
C670 H6701 0.988 no
C671 C690 1.491(6) yes
C671 C681 1.493(6) yes
C671 H6711 0.985 no
C690 H6903 0.963 no
C690 H6902 0.962 no
C690 H6901 0.962 no
C691 H6911 0.962 no
C691 H6913 0.964 no
C691 H6912 0.963 no
C680 H6801 0.966 no
C680 H6803 0.969 no
C680 H6802 0.967 no
C681 H6811 1.043 no
C681 H6812 1.042 no
C681 H6813 1.040 no

loop_
_geom_hbond_atom_site_label_D
_geom_hbond_atom_site_label_H
_geom_hbond_atom_site_label_A
_geom_hbond_site_symmetry_A
_geom_hbond_angle_DHA
_geom_hbond_distance_DH
_geom_hbond_distance_HA
_geom_hbond_distance_DA
_geom_hbond_publ_flag
C6 H61 O110 . 164.4(3) 0.933 2.449 3.357(14) yes
C6 H61 O111 . 165.4(3) 0.933 2.515 3.426(14) yes
C18 H181 O7 . 169.00 0.935 2.554 3.475(14) yes
C651 H6511 C54 2_566 128.7(7) 0.963 2.405 3.100(14) yes
C651 H6513 C680 . 136.9(7) 0.961 2.538 3.306(14) yes
C660 H6613 C650 . 138(2) 1.039 1.619 2.494(14) yes
C660 H6613 C651 . 152.5(18) 1.039 2.521 3.476(14) yes
C620 H6201 C660 . 151.1(6) 1.031 2.189 3.131(14) yes
C671 H6711 C8 . 147.8(6) 0.985 2.394 3.270(14) yes
